data_7151748
loop_
_publ_author_name
'Ponce Gonz\'alez, Julia'
'Edgar, Mark'
'Elsegood, Mark R. J.'
'Weaver, George W.'

_publ_section_title
;
 Synthesis of fluorinated fused benzofurans and benzothiophenes:
 Smiles-type rearrangement and cyclisation of perfluoro(het)aryl ethers
 and sulfides.
;
_journal_issue 7
_journal_name_full 'Organic &amp; biomolecular chemistry'
_journal_page_first 2294
_journal_page_last 2305
_journal_paper_doi 10.1039/c0ob00790k
_journal_volume 9
_journal_year 2011
_chemical_absolute_configuration unk
_chemical_formula_moiety 'C11 H5 F4 N O'
_chemical_formula_sum 'C11 H5 F4 N O'
_chemical_formula_weight 243.16
_chemical_name_systematic
;
?
;
_space_group_IT_number 110
_symmetry_cell_setting tetragonal
_symmetry_space_group_name_Hall 'I 4bw -2c'
_symmetry_space_group_name_H-M 'I 41 c d'
_atom_sites_solution_hydrogens geom
_atom_sites_solution_primary direct
_atom_sites_solution_secondary 'all non-H atoms found by direct methods'
_audit_creation_method SHELXL-97
_cell_angle_alpha 90.00
_cell_angle_beta 90.00
_cell_angle_gamma 90.00
_cell_formula_units_Z 16
_cell_length_a 13.0912(7)
_cell_length_b 13.0912(7)
_cell_length_c 23.1759(12)
_cell_measurement_reflns_used 4965
_cell_measurement_temperature 150(2)
_cell_measurement_theta_max 25.79
_cell_measurement_theta_min 2.82
_cell_volume 3971.9(4)
_computing_cell_refinement 'Bruker SAINT'
_computing_data_collection 'Bruker APEX 2'
_computing_data_reduction 'Bruker SAINT'
_computing_molecular_graphics 'Bruker SHELXTL'
_computing_publication_material 'Bruker SHELXTL and local programs'
_computing_structure_refinement 'SHELXL-97 (Sheldrick, 2008)'
_computing_structure_solution 'SHELXS-97 (Sheldrick, 2008)'
_diffrn_ambient_temperature 150(2)
_diffrn_measured_fraction_theta_full 0.998
_diffrn_measured_fraction_theta_max 0.998
_diffrn_measurement_device_type 'Bruker APEX 2 CCD diffractometer'
_diffrn_measurement_method '\w rotation with narrow frames'
_diffrn_radiation_monochromator graphite
_diffrn_radiation_source 'fine-focus sealed tube'
_diffrn_radiation_type MoK\a
_diffrn_radiation_wavelength 0.71073
_diffrn_reflns_av_R_equivalents 0.0208
_diffrn_reflns_av_sigmaI/netI 0.0096
_diffrn_reflns_limit_h_max 17
_diffrn_reflns_limit_h_min -16
_diffrn_reflns_limit_k_max 16
_diffrn_reflns_limit_k_min -17
_diffrn_reflns_limit_l_max 16
_diffrn_reflns_limit_l_min -30
_diffrn_reflns_number 12777
_diffrn_reflns_theta_full 28.33
_diffrn_reflns_theta_max 28.33
_diffrn_reflns_theta_min 2.82
_diffrn_standards_decay_% 0
_diffrn_standards_number 0
_exptl_absorpt_coefficient_mu 0.156
_exptl_absorpt_correction_T_max 0.969
_exptl_absorpt_correction_T_min 0.914
_exptl_absorpt_correction_type multi-scan
_exptl_absorpt_process_details 'SADABS v2007/2, Sheldrick, G.M., (2007)'
_exptl_crystal_colour colourless
_exptl_crystal_density_diffrn 1.627
_exptl_crystal_density_method 'not measured'
_exptl_crystal_description block
_exptl_crystal_F_000 1952
_exptl_crystal_size_max 0.59
_exptl_crystal_size_mid 0.22
_exptl_crystal_size_min 0.20
_refine_diff_density_max 0.156
_refine_diff_density_min -0.156
_refine_diff_density_rms 0.030
_refine_ls_abs_structure_details 'Flack H D (1983), Acta Cryst. A39, 876-881'
_refine_ls_extinction_method none
_refine_ls_goodness_of_fit_ref 1.058
_refine_ls_hydrogen_treatment constr
_refine_ls_matrix_type full
_refine_ls_number_parameters 155
_refine_ls_number_reflns 1268
_refine_ls_number_restraints 1
_refine_ls_restrained_S_all 1.058
_refine_ls_R_factor_all 0.0336
_refine_ls_R_factor_gt 0.0305
_refine_ls_shift/su_max 0.000
_refine_ls_shift/su_mean 0.000
_refine_ls_structure_factor_coef Fsqd
_refine_ls_weighting_details 'calc w=1/[\s^2^(Fo^2^)+(0.0442P)^2^+1.3858P] where P=(Fo^2^+2Fc^2^)/3'
_refine_ls_weighting_scheme calc
_refine_ls_wR_factor_gt 0.0824
_refine_ls_wR_factor_ref 0.0849
_reflns_number_gt 1158
_reflns_number_total 1268
_reflns_threshold_expression I>2\s(I)
_cod_data_source_file c0ob00790k.txt
_cod_data_source_block 4
_cod_original_sg_symbol_H-M I4(1)cd
_cod_database_code 7151748

loop_
_symmetry_equiv_pos_as_xyz
'x, y, z'
'-x+1/2, -y+1/2, z+1/2'
'-y, x+1/2, z+1/4'
'y+1/2, -x, z+3/4'
'x, -y, z+1/2'
'-x+1/2, y+1/2, z'
'-y, -x+1/2, z+3/4'
'y+1/2, x, z+1/4'
'x+1/2, y+1/2, z+1/2'
'-x+1, -y+1, z+1'
'-y+1/2, x+1, z+3/4'
'y+1, -x+1/2, z+5/4'
'x+1/2, -y+1/2, z+1'
'-x+1, y+1, z+1/2'
'-y+1/2, -x+1, z+5/4'
'y+1, x+1/2, z+3/4'

loop_
_atom_site_label
_atom_site_type_symbol
_atom_site_fract_x
_atom_site_fract_y
_atom_site_fract_z
_atom_site_U_iso_or_equiv
_atom_site_adp_type
_atom_site_occupancy
_atom_site_symmetry_multiplicity
_atom_site_calc_flag
_atom_site_refinement_flags
_atom_site_disorder_assembly
_atom_site_disorder_group
C1 C 0.68224(15) 0.23057(14) 0.30734(8) 0.0341(4) Uani 1 1 d . . .
C2 C 0.60879(18) 0.15503(16) 0.30150(10) 0.0432(5) Uani 1 1 d . . .
F2 F 0.61597(15) 0.06914(11) 0.33182(8) 0.0701(5) Uani 1 1 d . . .
C3 C 0.52715(19) 0.16931(19) 0.26459(11) 0.0477(5) Uani 1 1 d . . .
F3 F 0.45742(15) 0.09736(14) 0.25863(9) 0.0776(6) Uani 1 1 d . . .
N4 N 0.51384(16) 0.25167(15) 0.23350(9) 0.0477(4) Uani 1 1 d . . .
C5 C 0.5829(2) 0.32392(18) 0.23851(11) 0.0487(5) Uani 1 1 d . . .
F5 F 0.56767(17) 0.40772(13) 0.20702(9) 0.0827(6) Uani 1 1 d . . .
C6 C 0.66617(18) 0.31727(16) 0.27374(10) 0.0412(4) Uani 1 1 d . . .
F6 F 0.73321(13) 0.39436(11) 0.27461(7) 0.0635(5) Uani 1 1 d . . .
C7 C 0.77286(16) 0.22009(15) 0.34506(9) 0.0374(4) Uani 1 1 d . . .
C8 C 0.79262(17) 0.29540(18) 0.38647(10) 0.0429(5) Uani 1 1 d . . .
O8 O 0.72185(14) 0.36921(15) 0.39340(9) 0.0604(5) Uani 1 1 d . . .
H8 H 0.7380 0.4062 0.4216 0.091 Uiso 1 1 calc R . .
C9 C 0.8825(2) 0.2898(2) 0.41899(11) 0.0523(6) Uani 1 1 d . . .
H9 H 0.8971 0.3411 0.4468 0.063 Uiso 1 1 calc R . .
C10 C 0.9498(2) 0.2107(2) 0.41098(13) 0.0589(6) Uani 1 1 d . . .
H10 H 1.0108 0.2079 0.4331 0.071 Uiso 1 1 calc R . .
C11 C 0.9298(2) 0.1356(2) 0.37118(15) 0.0652(8) Uani 1 1 d . . .
H11 H 0.9767 0.0810 0.3659 0.078 Uiso 1 1 calc R . .
C12 C 0.8406(2) 0.13962(18) 0.33859(12) 0.0540(6) Uani 1 1 d . . .
H12 H 0.8261 0.0868 0.3117 0.065 Uiso 1 1 calc R . .

loop_
_atom_site_aniso_label
_atom_site_aniso_U_11
_atom_site_aniso_U_22
_atom_site_aniso_U_33
_atom_site_aniso_U_23
_atom_site_aniso_U_13
_atom_site_aniso_U_12
C1 0.0412(10) 0.0323(9) 0.0287(8) -0.0053(7) -0.0006(7) -0.0018(7)
C2 0.0532(12) 0.0318(9) 0.0446(11) -0.0019(8) -0.0071(10) -0.0048(9)
F2 0.0871(11) 0.0408(7) 0.0823(11) 0.0187(8) -0.0297(10) -0.0220(8)
C3 0.0504(13) 0.0414(11) 0.0513(12) -0.0072(9) -0.0093(10) -0.0106(9)
F3 0.0713(11) 0.0591(10) 0.1024(14) 0.0053(9) -0.0352(9) -0.0288(8)
N4 0.0493(10) 0.0455(9) 0.0483(10) -0.0061(9) -0.0147(9) -0.0018(8)
C5 0.0558(13) 0.0409(11) 0.0494(12) 0.0063(10) -0.0129(10) -0.0037(9)
F5 0.0944(13) 0.0606(9) 0.0931(13) 0.0337(10) -0.0461(11) -0.0148(9)
C6 0.0469(11) 0.0362(10) 0.0405(10) 0.0021(8) -0.0052(8) -0.0077(8)
F6 0.0654(10) 0.0527(8) 0.0725(10) 0.0218(7) -0.0213(8) -0.0262(7)
C7 0.0432(11) 0.0359(10) 0.0333(9) 0.0017(7) -0.0031(8) -0.0034(7)
C8 0.0420(11) 0.0487(11) 0.0381(10) -0.0065(9) -0.0041(9) -0.0044(9)
O8 0.0484(9) 0.0668(11) 0.0661(12) -0.0358(10) -0.0140(8) 0.0064(8)
C9 0.0502(13) 0.0628(15) 0.0439(12) -0.0064(11) -0.0127(10) -0.0053(11)
C10 0.0534(13) 0.0685(16) 0.0548(14) 0.0082(12) -0.0202(11) 0.0016(12)
C11 0.0655(16) 0.0543(14) 0.0758(19) 0.0075(14) -0.0177(14) 0.0170(12)
C12 0.0662(15) 0.0424(12) 0.0534(13) -0.0015(10) -0.0130(12) 0.0067(10)

loop_
_atom_type_symbol
_atom_type_description
_atom_type_scat_dispersion_real
_atom_type_scat_dispersion_imag
_atom_type_scat_source
C C 0.0033 0.0000 'International Tables Vol C Tables 4.2.6.8 and 6.1.1.4'
H H 0.0000 0.0000 'International Tables Vol C Tables 4.2.6.8 and 6.1.1.4'
N N 0.0061 0.0000 'International Tables Vol C Tables 4.2.6.8 and 6.1.1.4'
O O 0.0106 0.0000 'International Tables Vol C Tables 4.2.6.8 and 6.1.1.4'
F F 0.0171 0.0000 'International Tables Vol C Tables 4.2.6.8 and 6.1.1.4'

loop_
_geom_angle_atom_site_label_1
_geom_angle_atom_site_label_2
_geom_angle_atom_site_label_3
_geom_angle
_geom_angle_site_symmetry_1
_geom_angle_site_symmetry_3
_geom_angle_publ_flag
C2 C1 C6 114.97(19) . . ?
C2 C1 C7 123.21(18) . . ?
C6 C1 C7 121.80(18) . . ?
F2 C2 C3 119.76(19) . . ?
F2 C2 C1 120.2(2) . . ?
C3 C2 C1 120.0(2) . . ?
N4 C3 F3 116.0(2) . . ?
N4 C3 C2 123.7(2) . . ?
F3 C3 C2 120.2(2) . . ?
C3 N4 C5 116.9(2) . . ?
N4 C5 F5 116.2(2) . . ?
N4 C5 C6 123.8(2) . . ?
F5 C5 C6 119.9(2) . . ?
F6 C6 C5 119.03(19) . . ?
F6 C6 C1 120.49(19) . . ?
C5 C6 C1 120.47(19) . . ?
C12 C7 C8 119.4(2) . . ?
C12 C7 C1 121.31(19) . . ?
C8 C7 C1 119.20(18) . . ?
O8 C8 C9 123.5(2) . . ?
O8 C8 C7 117.35(19) . . ?
C9 C8 C7 119.2(2) . . ?
C10 C9 C8 120.4(2) . . ?
C9 C10 C11 120.6(2) . . ?
C10 C11 C12 119.8(3) . . ?
C7 C12 C11 120.5(2) . . ?

loop_
_geom_bond_atom_site_label_1
_geom_bond_atom_site_label_2
_geom_bond_distance
_geom_bond_site_symmetry_2
_geom_bond_publ_flag
C1 C2 1.386(3) . ?
C1 C6 1.393(3) . ?
C1 C7 1.480(3) . ?
C2 F2 1.329(3) . ?
C2 C3 1.382(3) . ?
C3 N4 1.308(3) . ?
C3 F3 1.319(3) . ?
N4 C5 1.313(3) . ?
C5 F5 1.333(3) . ?
C5 C6 1.365(3) . ?
C6 F6 1.338(2) . ?
C7 C12 1.385(3) . ?
C7 C8 1.400(3) . ?
C8 O8 1.348(3) . ?
C8 C9 1.400(3) . ?
C9 C10 1.372(4) . ?
C10 C11 1.374(4) . ?
C11 C12 1.392(4) . ?

loop_
_geom_hbond_atom_site_label_D
_geom_hbond_atom_site_label_H
_geom_hbond_atom_site_label_A
_geom_hbond_distance_DH
_geom_hbond_distance_HA
_geom_hbond_distance_DA
_geom_hbond_angle_DHA
_geom_hbond_site_symmetry_A
O8 H8 N4 0.84 2.02 2.846(3) 167.8 8

loop_
_geom_torsion_atom_site_label_1
_geom_torsion_atom_site_label_2
_geom_torsion_atom_site_label_3
_geom_torsion_atom_site_label_4
_geom_torsion
_geom_torsion_site_symmetry_1
_geom_torsion_site_symmetry_2
_geom_torsion_site_symmetry_3
_geom_torsion_site_symmetry_4
_geom_torsion_publ_flag
C6 C1 C2 F2 -179.5(2) . . . . ?
C7 C1 C2 F2 2.0(3) . . . . ?
C6 C1 C2 C3 -0.3(3) . . . . ?
C7 C1 C2 C3 -178.7(2) . . . . ?
F2 C2 C3 N4 179.5(2) . . . . ?
C1 C2 C3 N4 0.3(4) . . . . ?
F2 C2 C3 F3 -1.2(4) . . . . ?
C1 C2 C3 F3 179.6(2) . . . . ?
F3 C3 N4 C5 -179.5(2) . . . . ?
C2 C3 N4 C5 -0.2(4) . . . . ?
C3 N4 C5 F5 -179.3(3) . . . . ?
C3 N4 C5 C6 0.2(4) . . . . ?
N4 C5 C6 F6 178.4(3) . . . . ?
F5 C5 C6 F6 -2.1(4) . . . . ?
N4 C5 C6 C1 -0.2(4) . . . . ?
F5 C5 C6 C1 179.3(2) . . . . ?
C2 C1 C6 F6 -178.4(2) . . . . ?
C7 C1 C6 F6 0.1(3) . . . . ?
C2 C1 C6 C5 0.2(3) . . . . ?
C7 C1 C6 C5 178.7(2) . . . . ?
C2 C1 C7 C12 56.6(3) . . . . ?
C6 C1 C7 C12 -121.8(2) . . . . ?
C2 C1 C7 C8 -126.1(2) . . . . ?
C6 C1 C7 C8 55.5(3) . . . . ?
C12 C7 C8 O8 -176.5(2) . . . . ?
C1 C7 C8 O8 6.2(3) . . . . ?
C12 C7 C8 C9 2.4(4) . . . . ?
C1 C7 C8 C9 -175.0(2) . . . . ?
O8 C8 C9 C10 177.9(3) . . . . ?
C7 C8 C9 C10 -0.9(4) . . . . ?
C8 C9 C10 C11 -0.4(4) . . . . ?
C9 C10 C11 C12 0.1(5) . . . . ?
C8 C7 C12 C11 -2.7(4) . . . . ?
C1 C7 C12 C11 174.6(2) . . . . ?
C10 C11 C12 C7 1.4(5) . . . . ?

loop_
_cod_related_entry_id
_cod_related_entry_database
_cod_related_entry_code
1 ChemSpider 26994431
